data_4072480
loop_
_publ_author_name
'Sterenberg, Brian T.'
'Senturk, Ozan Sanli'
'Udachin, Konstantin A.'
'Carty, Arthur J.'

_publ_section_title
;
 Reactivity of Terminal, Electrophilic Phosphinidene Complexes of
 Molybdenum and Tungsten. Nucleophilic Addition at Phosphorus and
 P&#x2212;P Bond Forming Reactions with Phosphines and Diphosphines
;
_journal_issue 4
_journal_name_full Organometallics
_journal_page_first 925
_journal_paper_doi 10.1021/om060685x
_journal_volume 26
_journal_year 2007
_chemical_formula_sum 'C24 H44 Al Cl4 Mo N O2 P2'
_chemical_formula_weight 705.26
_chemical_name_systematic
; 
 ? 
;
_space_group_IT_number 14
_symmetry_space_group_name_Hall '-P 2ybc'
_symmetry_space_group_name_H-M 'P 1 21/c 1'
_atom_sites_solution_hydrogens geom
_atom_sites_solution_primary direct
_atom_sites_solution_secondary difmap
_audit_creation_method SHELXL-97
_cell_angle_alpha 90.00
_cell_angle_beta 94.7900(10)
_cell_angle_gamma 90.00
_cell_formula_units_Z 4
_cell_length_a 10.1662(5)
_cell_length_b 15.3421(7)
_cell_length_c 21.4861(10)
_cell_measurement_temperature 293(2)
_cell_volume 3339.5(3)
_computing_structure_refinement 'SHELXL-97 (Sheldrick, 1997)'
_computing_structure_solution 'SHELXS-97 (Sheldrick, 1990)'
_diffrn_ambient_temperature 293(2)
_diffrn_measured_fraction_theta_full 0.999
_diffrn_measured_fraction_theta_max 0.999
_diffrn_radiation_monochromator graphite
_diffrn_radiation_source 'fine-focus sealed tube'
_diffrn_radiation_type MoK\a
_diffrn_radiation_wavelength 0.71073
_diffrn_reflns_av_R_equivalents 0.0278
_diffrn_reflns_av_sigmaI/netI 0.0181
_diffrn_reflns_limit_h_max 13
_diffrn_reflns_limit_h_min -13
_diffrn_reflns_limit_k_max 20
_diffrn_reflns_limit_k_min -20
_diffrn_reflns_limit_l_max 28
_diffrn_reflns_limit_l_min -29
_diffrn_reflns_number 39404
_diffrn_reflns_theta_full 28.72
_diffrn_reflns_theta_max 28.72
_diffrn_reflns_theta_min 1.63
_exptl_absorpt_coefficient_mu 0.856
_exptl_crystal_density_diffrn 1.403
_exptl_crystal_density_method 'not measured'
_exptl_crystal_F_000 1456
_refine_diff_density_max 0.641
_refine_diff_density_min -0.647
_refine_diff_density_rms 0.053
_refine_ls_extinction_method none
_refine_ls_goodness_of_fit_ref 1.020
_refine_ls_hydrogen_treatment mixed
_refine_ls_matrix_type full
_refine_ls_number_parameters 311
_refine_ls_number_reflns 8644
_refine_ls_number_restraints 0
_refine_ls_restrained_S_all 1.020
_refine_ls_R_factor_all 0.0295
_refine_ls_R_factor_gt 0.0238
_refine_ls_shift/su_max 0.004
_refine_ls_shift/su_mean 0.000
_refine_ls_structure_factor_coef Fsqd
_refine_ls_weighting_details 'calc w=1/[\s^2^(Fo^2^)+(0.0304P)^2^+1.4734P] where P=(Fo^2^+2Fc^2^)/3'
_refine_ls_weighting_scheme calc
_refine_ls_wR_factor_gt 0.0591
_refine_ls_wR_factor_ref 0.0619
_reflns_number_gt 7562
_reflns_number_total 8644
_reflns_threshold_expression >2sigma(I)
_cod_data_source_file om060685xsi20060731_105009.cif
_cod_data_source_block bts15
_cod_database_code 4072480

loop_
_symmetry_equiv_pos_as_xyz
'x, y, z'
'-x, y+1/2, -z+1/2'
'-x, -y, -z'
'x, -y-1/2, z-1/2'

loop_
_atom_site_label
_atom_site_type_symbol
_atom_site_fract_x
_atom_site_fract_y
_atom_site_fract_z
_atom_site_U_iso_or_equiv
_atom_site_adp_type
_atom_site_occupancy
_atom_site_symmetry_multiplicity
_atom_site_calc_flag
_atom_site_refinement_flags
Mo Mo 0.420017(11) 0.954365(7) 0.754653(5) 0.01863(4) Uani 1 1 d .
P1 P 0.50673(4) 0.95141(3) 0.655072(18) 0.02502(8) Uani 1 1 d .
P2 P 0.52533(4) 0.96201(3) 0.864347(19) 0.02535(8) Uiso 1 1 d .
N N 0.66590(12) 0.95246(9) 0.64832(6) 0.0262(3) Uani 1 1 d .
O1 O 0.60226(13) 0.79020(8) 0.75394(7) 0.0424(3) Uani 1 1 d .
O2 O 0.58856(13) 1.12373(8) 0.74624(7) 0.0412(3) Uani 1 1 d .
Al Al 0.01733(5) 0.75281(3) 0.48858(2) 0.02905(10) Uani 1 1 d .
Cl1 Cl -0.07645(5) 0.72704(3) 0.39752(2) 0.04328(11) Uani 1 1 d .
Cl2 Cl -0.07572(7) 0.68188(4) 0.55803(3) 0.05794(15) Uani 1 1 d .
Cl3 Cl 0.22113(5) 0.71706(3) 0.49083(2) 0.04778(12) Uani 1 1 d .
Cl4 Cl 0.00585(4) 0.88846(3) 0.50744(2) 0.03720(9) Uani 1 1 d .
C1 C 0.53873(15) 0.85198(10) 0.75627(7) 0.0271(3) Uani 1 1 d .
C2 C 0.52977(15) 1.06031(10) 0.75098(7) 0.0262(3) Uani 1 1 d .
C3 C 0.77677(15) 0.95222(11) 0.69791(8) 0.0327(3) Uani 1 1 d .
H3A H 0.7385 0.9508 0.7383 0.039 Uiso 1 1 calc R
C4 C 0.85926(19) 1.03485(14) 0.69615(12) 0.0492(5) Uani 1 1 d .
H4A H 0.8034 1.0848 0.6992 0.074 Uiso 1 1 calc R
H4B H 0.9006 1.0371 0.6576 0.074 Uiso 1 1 calc R
H4C H 0.9259 1.0347 0.7306 0.074 Uiso 1 1 calc R
C5 C 0.86176(18) 0.87062(14) 0.69379(11) 0.0470(5) Uani 1 1 d .
H5A H 0.8071 0.8197 0.6951 0.071 Uiso 1 1 calc R
H5B H 0.9280 0.8695 0.7284 0.071 Uiso 1 1 calc R
H5C H 0.9036 0.8714 0.6554 0.071 Uiso 1 1 calc R
C6 C 0.70715(17) 0.95570(12) 0.58216(8) 0.0358(4) Uani 1 1 d .
H6A H 0.8039 0.9545 0.5850 0.043 Uiso 1 1 calc R
C7 C 0.6636(2) 1.04101(14) 0.55097(10) 0.0503(5) Uani 1 1 d .
H7A H 0.6906 1.0422 0.5092 0.075 Uiso 1 1 calc R
H7B H 0.7034 1.0889 0.5744 0.075 Uiso 1 1 calc R
H7C H 0.5693 1.0458 0.5496 0.075 Uiso 1 1 calc R
C8 C 0.6589(2) 0.87596(14) 0.54502(9) 0.0448(5) Uani 1 1 d .
H8A H 0.6885 0.8242 0.5670 0.067 Uiso 1 1 calc R
H8B H 0.6934 0.8770 0.5048 0.067 Uiso 1 1 calc R
H8C H 0.5642 0.8764 0.5398 0.067 Uiso 1 1 calc R
C9 C 0.4762(2) 1.05324(11) 0.91253(8) 0.0371(4) Uani 1 1 d .
H9A H 0.3827 1.0474 0.9177 0.044 Uiso 1 1 calc R
H9B H 0.5227 1.0475 0.9536 0.044 Uiso 1 1 calc R
C10 C 0.5000(2) 1.14454(12) 0.88893(10) 0.0484(5) Uani 1 1 d .
H10A H 0.4706 1.1864 0.9180 0.073 Uiso 1 1 calc R
H10B H 0.4518 1.1525 0.8490 0.073 Uiso 1 1 calc R
H10C H 0.5925 1.1526 0.8849 0.073 Uiso 1 1 calc R
C11 C 0.70627(17) 0.97026(11) 0.86901(8) 0.0328(3) Uani 1 1 d .
H11A H 0.7405 0.9178 0.8511 0.039 Uiso 1 1 calc R
H11B H 0.7295 1.0188 0.8432 0.039 Uiso 1 1 calc R
C12 C 0.7763(2) 0.98262(15) 0.93442(10) 0.0477(5) Uani 1 1 d .
H12A H 0.8699 0.9860 0.9315 0.072 Uiso 1 1 calc R
H12B H 0.7569 0.9341 0.9603 0.072 Uiso 1 1 calc R
H12C H 0.7460 1.0355 0.9524 0.072 Uiso 1 1 calc R
C13 C 0.4936(2) 0.87123(12) 0.91660(8) 0.0375(4) Uani 1 1 d .
H13A H 0.5392 0.8836 0.9571 0.045 Uiso 1 1 calc R
H13B H 0.3998 0.8707 0.9220 0.045 Uiso 1 1 calc R
C14 C 0.5324(2) 0.77983(12) 0.89768(10) 0.0446(4) Uani 1 1 d .
H14A H 0.5110 0.7390 0.9292 0.067 Uiso 1 1 calc R
H14B H 0.6256 0.7780 0.8933 0.067 Uiso 1 1 calc R
H14C H 0.4852 0.7648 0.8586 0.067 Uiso 1 1 calc R
C15 C 0.22664(14) 0.98781(10) 0.69110(7) 0.0251(3) Uani 1 1 d .
C16 C 0.23196(14) 0.89502(10) 0.70013(7) 0.0248(3) Uani 1 1 d .
C17 C 0.22056(14) 0.87791(9) 0.76466(7) 0.0236(3) Uani 1 1 d .
C18 C 0.20500(14) 0.95947(9) 0.79523(7) 0.0237(3) Uani 1 1 d .
C19 C 0.21224(14) 1.02732(9) 0.75039(7) 0.0239(3) Uani 1 1 d .
C20 C 0.21498(17) 1.03431(13) 0.62953(8) 0.0378(4) Uani 1 1 d .
H20A H 0.1236 1.0389 0.6146 0.057 Uiso 1 1 calc R
H20B H 0.2616 1.0022 0.5999 0.057 Uiso 1 1 calc R
H20C H 0.2522 1.0916 0.6346 0.057 Uiso 1 1 calc R
C21 C 0.23056(17) 0.82645(12) 0.65013(9) 0.0375(4) Uani 1 1 d .
H21A H 0.1410 0.8138 0.6351 0.056 Uiso 1 1 calc R
H21B H 0.2720 0.7744 0.6671 0.056 Uiso 1 1 calc R
H21C H 0.2778 0.8473 0.6162 0.056 Uiso 1 1 calc R
C22 C 0.20253(17) 0.78963(10) 0.79295(9) 0.0356(4) Uani 1 1 d .
H22A H 0.1103 0.7754 0.7904 0.053 Uiso 1 1 calc R
H22B H 0.2370 0.7902 0.8359 0.053 Uiso 1 1 calc R
H22C H 0.2488 0.7468 0.7706 0.053 Uiso 1 1 calc R
C23 C 0.15971(18) 0.97017(12) 0.85943(8) 0.0363(4) Uani 1 1 d .
H23A H 0.0650 0.9689 0.8571 0.055 Uiso 1 1 calc R
H23B H 0.1907 1.0249 0.8766 0.055 Uiso 1 1 calc R
H23C H 0.1944 0.9235 0.8857 0.055 Uiso 1 1 calc R
C24 C 0.18781(17) 1.12256(10) 0.76104(10) 0.0357(4) Uani 1 1 d .
H24A H 0.0946 1.1338 0.7564 0.053 Uiso 1 1 calc R
H24B H 0.2308 1.1564 0.7311 0.053 Uiso 1 1 calc R
H24C H 0.2224 1.1383 0.8025 0.053 Uiso 1 1 calc R

loop_
_atom_site_aniso_label
_atom_site_aniso_U_11
_atom_site_aniso_U_22
_atom_site_aniso_U_33
_atom_site_aniso_U_23
_atom_site_aniso_U_13
_atom_site_aniso_U_12
Mo 0.01664(6) 0.01946(6) 0.02009(6) 0.00018(4) 0.00332(4) 0.00030(4)
P1 0.01693(16) 0.0355(2) 0.02305(18) 0.00010(15) 0.00430(13) 0.00099(14)
N 0.0192(6) 0.0328(7) 0.0273(6) -0.0013(5) 0.0061(5) 0.0009(5)
O1 0.0436(7) 0.0301(6) 0.0548(8) 0.0019(6) 0.0128(6) 0.0141(5)
O2 0.0417(7) 0.0282(6) 0.0552(8) 0.0015(5) 0.0139(6) -0.0093(5)
Al 0.0336(3) 0.0244(2) 0.0297(2) -0.00091(18) 0.00565(19) 0.00268(19)
Cl1 0.0438(2) 0.0485(3) 0.0367(2) -0.00603(19) -0.00181(18) -0.00202(19)
Cl2 0.0867(4) 0.0437(3) 0.0465(3) 0.0054(2) 0.0239(3) -0.0147(3)
Cl3 0.0412(2) 0.0518(3) 0.0496(3) -0.0111(2) -0.0005(2) 0.0204(2)
Cl4 0.0386(2) 0.02514(18) 0.0481(2) -0.00329(16) 0.00488(18) 0.00425(15)
C1 0.0256(7) 0.0268(7) 0.0291(8) 0.0001(6) 0.0040(6) -0.0006(6)
C2 0.0226(7) 0.0276(7) 0.0287(7) 0.0005(6) 0.0046(6) 0.0014(6)
C3 0.0181(7) 0.0432(9) 0.0366(9) -0.0038(7) 0.0012(6) 0.0005(6)
C4 0.0271(9) 0.0530(12) 0.0681(14) -0.0150(10) 0.0073(9) -0.0110(8)
C5 0.0271(9) 0.0535(12) 0.0604(13) 0.0033(10) 0.0035(8) 0.0133(8)
C6 0.0272(8) 0.0498(10) 0.0324(8) -0.0008(7) 0.0146(7) 0.0007(7)
C7 0.0536(12) 0.0587(13) 0.0410(11) 0.0136(9) 0.0197(9) -0.0024(10)
C8 0.0403(10) 0.0597(12) 0.0360(10) -0.0127(9) 0.0125(8) 0.0009(9)
C9 0.0448(10) 0.0386(9) 0.0280(8) -0.0087(7) 0.0048(7) 0.0004(7)
C10 0.0691(14) 0.0324(9) 0.0427(11) -0.0100(8) -0.0009(10) 0.0050(9)
C11 0.0319(8) 0.0342(8) 0.0312(8) 0.0011(7) -0.0035(6) -0.0016(7)
C12 0.0435(11) 0.0532(12) 0.0431(11) -0.0075(9) -0.0159(9) 0.0032(9)
C13 0.0473(10) 0.0376(9) 0.0279(8) 0.0100(7) 0.0049(7) -0.0033(8)
C14 0.0521(11) 0.0344(9) 0.0472(11) 0.0153(8) 0.0037(9) -0.0012(8)
C15 0.0157(6) 0.0307(7) 0.0289(7) 0.0036(6) 0.0019(5) 0.0013(5)
C16 0.0162(6) 0.0278(7) 0.0306(8) -0.0054(6) 0.0026(5) -0.0002(5)
C17 0.0174(6) 0.0209(6) 0.0333(8) -0.0007(6) 0.0071(5) -0.0007(5)
C18 0.0187(6) 0.0234(7) 0.0300(7) -0.0012(6) 0.0075(5) 0.0001(5)
C19 0.0165(6) 0.0215(6) 0.0344(8) 0.0004(6) 0.0053(5) 0.0006(5)
C20 0.0265(8) 0.0534(11) 0.0334(9) 0.0134(8) 0.0023(7) 0.0060(7)
C21 0.0284(8) 0.0428(10) 0.0412(10) -0.0181(8) 0.0022(7) -0.0002(7)
C22 0.0299(8) 0.0232(7) 0.0550(11) 0.0061(7) 0.0119(8) 0.0004(6)
C23 0.0341(9) 0.0429(9) 0.0342(9) -0.0019(7) 0.0156(7) 0.0023(7)
C24 0.0277(8) 0.0210(7) 0.0585(11) -0.0022(7) 0.0054(7) 0.0006(6)

loop_
_atom_type_symbol
_atom_type_description
_atom_type_scat_dispersion_real
_atom_type_scat_dispersion_imag
_atom_type_scat_source
C C 0.0033 0.0016 'International Tables Vol C Tables 4.2.6.8 and 6.1.1.4'
H H 0.0000 0.0000 'International Tables Vol C Tables 4.2.6.8 and 6.1.1.4'
N N 0.0061 0.0033 'International Tables Vol C Tables 4.2.6.8 and 6.1.1.4'
O O 0.0106 0.0060 'International Tables Vol C Tables 4.2.6.8 and 6.1.1.4'
Al Al 0.0645 0.0514 'International Tables Vol C Tables 4.2.6.8 and 6.1.1.4'
P P 0.1023 0.0942 'International Tables Vol C Tables 4.2.6.8 and 6.1.1.4'
Cl Cl 0.1484 0.1585 'International Tables Vol C Tables 4.2.6.8 and 6.1.1.4'
Mo Mo -1.6832 0.6857 'International Tables Vol C Tables 4.2.6.8 and 6.1.1.4'

loop_
_geom_angle_atom_site_label_1
_geom_angle_atom_site_label_2
_geom_angle_atom_site_label_3
_geom_angle
C2 Mo C1 107.93(6)
C2 Mo C16 137.71(6)
C1 Mo C16 99.87(6)
C2 Mo C15 104.14(6)
C1 Mo C15 131.41(6)
C16 Mo C15 35.64(5)
C2 Mo C17 154.35(6)
C1 Mo C17 97.51(6)
C16 Mo C17 35.23(5)
C15 Mo C17 58.72(5)
C2 Mo P1 74.18(5)
C1 Mo P1 74.32(5)
C16 Mo P1 83.75(4)
C15 Mo P1 80.61(4)
C17 Mo P1 117.14(4)
C2 Mo C19 96.52(6)
C1 Mo C19 155.45(6)
C16 Mo C19 58.66(5)
C15 Mo C19 35.09(5)
C17 Mo C19 58.24(5)
P1 Mo C19 111.56(4)
C2 Mo C18 121.15(6)
C1 Mo C18 125.93(6)
C16 Mo C18 57.91(5)
C15 Mo C18 57.77(5)
C17 Mo C18 34.68(5)
P1 Mo C18 137.49(4)
C19 Mo C18 34.47(5)
C2 Mo P2 78.52(5)
C1 Mo P2 78.98(5)
C16 Mo P2 139.01(4)
C15 Mo P2 143.59(4)
C17 Mo P2 103.85(4)
P1 Mo P2 133.154(14)
C19 Mo P2 108.74(4)
C18 Mo P2 89.28(4)
N P1 Mo 121.49(5)
C13 P2 C9 99.42(9)
C13 P2 C11 104.21(8)
C9 P2 C11 103.60(9)
C13 P2 Mo 117.15(6)
C9 P2 Mo 116.79(6)
C11 P2 Mo 113.64(6)
C3 N C6 114.84(13)
C3 N P1 129.28(11)
C6 N P1 115.88(11)
Cl4 Al Cl2 109.39(3)
Cl4 Al Cl3 108.37(3)
Cl2 Al Cl3 109.81(3)
Cl4 Al Cl1 109.13(3)
Cl2 Al Cl1 110.84(3)
Cl3 Al Cl1 109.25(3)
O1 C1 Mo 175.38(15)
O2 C2 Mo 176.13(15)
N C3 C4 111.52(15)
N C3 C5 111.06(15)
C4 C3 C5 111.44(15)
N C6 C7 110.40(14)
N C6 C8 111.31(14)
C7 C6 C8 113.11(17)
C10 C9 P2 117.23(13)
C12 C11 P2 116.38(14)
C14 C13 P2 118.25(13)
C19 C15 C16 107.77(13)
C19 C15 C20 125.33(15)
C16 C15 C20 126.15(15)
C19 C15 Mo 73.64(8)
C16 C15 Mo 71.68(8)
C20 C15 Mo 128.04(10)
C17 C16 C15 107.97(13)
C17 C16 C21 124.74(15)
C15 C16 C21 126.79(15)
C17 C16 Mo 73.40(8)
C15 C16 Mo 72.68(8)
C21 C16 Mo 126.05(10)
C16 C17 C18 107.88(13)
C16 C17 C22 125.62(14)
C18 C17 C22 125.59(14)
C16 C17 Mo 71.37(8)
C18 C17 Mo 74.71(8)
C22 C17 Mo 128.16(11)
C19 C18 C17 108.38(13)
C19 C18 C23 125.41(14)
C17 C18 C23 124.99(14)
C19 C18 Mo 71.39(8)
C17 C18 Mo 70.62(8)
C23 C18 Mo 133.68(11)
C18 C19 C15 107.93(13)
C18 C19 C24 126.09(15)
C15 C19 C24 125.35(15)
C18 C19 Mo 74.14(8)
C15 C19 Mo 71.27(8)
C24 C19 Mo 127.40(10)

loop_
_geom_bond_atom_site_label_1
_geom_bond_atom_site_label_2
_geom_bond_distance
Mo C2 1.9768(16)
Mo C1 1.9794(16)
Mo C16 2.3414(14)
Mo C15 2.3546(14)
Mo C17 2.3679(14)
Mo P1 2.3816(4)
Mo C19 2.3855(14)
Mo C18 2.4213(14)
Mo P2 2.5087(4)
P1 N 1.6367(13)
P2 C13 1.8345(17)
P2 C9 1.8348(17)
P2 C11 1.8382(18)
N C3 1.485(2)
N C6 1.516(2)
O1 C1 1.150(2)
O2 C2 1.151(2)
Al Cl4 2.1252(6)
Al Cl2 2.1310(7)
Al Cl3 2.1399(7)
Al Cl1 2.1406(7)
C3 C4 1.522(3)
C3 C5 1.528(2)
C6 C7 1.519(3)
C6 C8 1.519(3)
C9 C10 1.516(3)
C11 C12 1.533(2)
C13 C14 1.521(3)
C15 C19 1.429(2)
C15 C16 1.437(2)
C15 C20 1.499(2)
C16 C17 1.425(2)
C16 C21 1.503(2)
C17 C18 1.428(2)
C17 C22 1.502(2)
C18 C19 1.424(2)
C18 C23 1.499(2)
C19 C24 1.503(2)
